data_7002216
loop_
_publ_author_name
'Zhang, Fuli'
'Hou, Yanhui'
'Du, Chenxia'
'Wu, Yangjie'

_publ_section_title
;
 Synthesis, structures, photo- and electro-luminescent properties of
 novel oxadiazole-functionlized europium(iii) benzamide complexes
;
_journal_issue 36
_journal_name_full 'Dalton Transactions'
_journal_page_first 7359
_journal_page_last 7367
_journal_paper_doi 10.1039/b906470b
_journal_year 2009
_chemical_formula_sum 'C96 H72 Cl6 Eu2 N18 Na2 O16'
_chemical_formula_weight 2296.32
_chemical_name_systematic
;
?
;
_space_group_IT_number 88
_symmetry_cell_setting tetragonal
_symmetry_space_group_name_Hall '-I 4ad'
_symmetry_space_group_name_H-M 'I 41/a :2'
_atom_sites_solution_hydrogens geom
_atom_sites_solution_primary direct
_atom_sites_solution_secondary difmap
_audit_creation_method SHELXL-97
_cell_angle_alpha 90.00
_cell_angle_beta 90.00
_cell_angle_gamma 90.00
_cell_formula_units_Z 8
_cell_length_a 38.557(6)
_cell_length_b 38.557(6)
_cell_length_c 13.363(3)
_cell_measurement_reflns_used 223
_cell_measurement_temperature 291(2)
_cell_measurement_theta_max 25.00
_cell_measurement_theta_min 2.50
_cell_volume 19866(6)
_computing_structure_refinement 'SHELXL-97 (Sheldrick, 1997)'
_computing_structure_solution 'SHELXS-97 (Sheldrick, 1990)'
_diffrn_ambient_temperature 291(2)
_diffrn_measured_fraction_theta_full 0.939
_diffrn_measured_fraction_theta_max 0.939
_diffrn_measurement_device_type Rigaku-Raxis-IV
_diffrn_measurement_method 'Oscillation frames'
_diffrn_radiation_monochromator graphite
_diffrn_radiation_source 'fine-focus sealed tube'
_diffrn_radiation_type MoK\a
_diffrn_radiation_wavelength 0.71073
_diffrn_reflns_av_R_equivalents 0.0612
_diffrn_reflns_av_sigmaI/netI 0.0786
_diffrn_reflns_limit_h_max 45
_diffrn_reflns_limit_h_min -32
_diffrn_reflns_limit_k_max 33
_diffrn_reflns_limit_k_min -45
_diffrn_reflns_limit_l_max 15
_diffrn_reflns_limit_l_min -15
_diffrn_reflns_number 24599
_diffrn_reflns_theta_full 25.00
_diffrn_reflns_theta_max 25.00
_diffrn_reflns_theta_min 1.49
_exptl_absorpt_coefficient_mu 1.495
_exptl_absorpt_correction_T_max 0.8069
_exptl_absorpt_correction_T_min 0.7542
_exptl_absorpt_correction_type empirical
_exptl_crystal_colour 'pale yellow'
_exptl_crystal_density_diffrn 1.536
_exptl_crystal_density_method 'not measured'
_exptl_crystal_description prismatic
_exptl_crystal_F_000 9216
_exptl_crystal_size_max 0.20
_exptl_crystal_size_mid 0.20
_exptl_crystal_size_min 0.15
_refine_diff_density_max 0.785
_refine_diff_density_min -0.730
_refine_diff_density_rms 0.089
_refine_ls_extinction_coef 0.000026(9)
_refine_ls_extinction_expression Fc^*^=kFc[1+0.001xFc^2^\l^3^/sin(2\q)]^-1/4^
_refine_ls_extinction_method SHELXL
_refine_ls_goodness_of_fit_ref 1.147
_refine_ls_hydrogen_treatment noref
_refine_ls_matrix_type full
_refine_ls_number_parameters 623
_refine_ls_number_reflns 8215
_refine_ls_number_restraints 3
_refine_ls_restrained_S_all 1.149
_refine_ls_R_factor_all 0.1355
_refine_ls_R_factor_gt 0.0719
_refine_ls_shift/su_max 0.006
_refine_ls_shift/su_mean 0.000
_refine_ls_structure_factor_coef Fsqd
_refine_ls_weighting_details 'calc w=1/[\s^2^(Fo^2^)+(0.0813P)^2^+2.5400P] where P=(Fo^2^+2Fc^2^)/3'
_refine_ls_weighting_scheme calc
_refine_ls_wR_factor_gt 0.1433
_refine_ls_wR_factor_ref 0.1623
_reflns_number_gt 5986
_reflns_number_total 8215
_reflns_threshold_expression >2sigma(I)
_cod_data_source_file b906470b.txt
_cod_data_source_block i41a
_cod_depositor_comments
;
The following automatic conversions were performed:
'_symmetry_cell_setting' value 'Tetragonal' changed to 'tetragonal'
according to '/home/saulius/struct/CIF-dictionaries/cif_core.dic'
dictionary named 'cif_core.dic' version 2.4.1 from 2010-06-29.

Automatic conversion script
Id: cif_fix_enum 1527 2010-12-29 10:47:43Z saulius 
;
_cod_original_sg_symbol_H-M I4(1)/a
_cod_database_code 7002216

loop_
_symmetry_equiv_pos_as_xyz
'x, y, z'
'-x+1/2, -y, z+1/2'
'-y+3/4, x+1/4, z+1/4'
'y+3/4, -x+3/4, z+3/4'
'x+1/2, y+1/2, z+1/2'
'-x+1, -y+1/2, z+1'
'-y+5/4, x+3/4, z+3/4'
'y+5/4, -x+5/4, z+5/4'
'-x, -y, -z'
'x-1/2, y, -z-1/2'
'y-3/4, -x-1/4, -z-1/4'
'-y-3/4, x-3/4, -z-3/4'
'-x+1/2, -y+1/2, -z+1/2'
'x, y+1/2, -z'
'y-1/4, -x+1/4, -z+1/4'
'-y-1/4, x-1/4, -z-1/4'

loop_
_atom_site_label
_atom_site_type_symbol
_atom_site_fract_x
_atom_site_fract_y
_atom_site_fract_z
_atom_site_U_iso_or_equiv
_atom_site_adp_type
_atom_site_occupancy
_atom_site_symmetry_multiplicity
_atom_site_calc_flag
_atom_site_refinement_flags
_atom_site_disorder_assembly
_atom_site_disorder_group
Eu1 Eu -0.292447(6) 0.736586(7) 0.30984(2) 0.04624(7) Uani 1 1 d . . .
Na1 Na -0.20506(6) 0.70268(6) 0.4180(2) 0.0745(8) Uani 1 1 d . . .
O1 O -0.33304(10) 0.74674(10) 0.1746(3) 0.0694(12) Uani 1 1 d . . .
O2 O -0.30343(11) 0.65642(11) 0.0455(3) 0.0746(13) Uani 1 1 d . . .
O3 O -0.31936(10) 0.78789(10) 0.3697(3) 0.0654(12) Uani 1 1 d . . .
O4 O -0.25394(10) 0.79047(9) 0.6074(3) 0.0562(11) Uani 1 1 d . . .
O5 O -0.34424(10) 0.71628(11) 0.3797(4) 0.0833(15) Uani 1 1 d . . .
O6 O -0.29912(10) 0.62644(10) 0.4647(3) 0.0723(14) Uani 1 1 d . . .
O7 O -0.23508(9) 0.71986(9) 0.2832(3) 0.0546(11) Uani 1 1 d . . .
O8 O -0.15764(18) 0.67442(19) 0.4737(8) 0.0751(14) Uani 1 1 d . . .
N1 N -0.34274(12) 0.70014(12) 0.0715(4) 0.0662(15) Uani 1 1 d . . .
N2 N -0.29304(12) 0.68892(11) 0.1775(4) 0.0606(14) Uani 1 1 d . . .
N3 N -0.26689(13) 0.66388(12) 0.1702(4) 0.0723(16) Uani 1 1 d . . .
N4 N -0.30120(12) 0.80888(11) 0.5229(4) 0.0591(14) Uani 1 1 d . . .
N5 N -0.26451(11) 0.76042(11) 0.4709(3) 0.0512(12) Uani 1 1 d . . .
N6 N -0.23459(10) 0.74685(11) 0.5176(3) 0.0461(11) Uani 1 1 d . . .
N7 N -0.34499(12) 0.66371(13) 0.4608(4) 0.0672(16) Uani 1 1 d . . .
N8 N -0.28559(11) 0.67875(11) 0.4120(4) 0.0554(13) Uani 1 1 d . . .
N9 N -0.25539(12) 0.65922(12) 0.4165(4) 0.0667(15) Uani 1 1 d . . .
C1 C -0.40208(19) 0.7678(2) 0.1474(7) 0.099(3) Uani 1 1 d . . .
H1A H -0.3928 0.7726 0.2101 0.119 Uiso 1 1 calc R . .
C2 C -0.4336(2) 0.7834(2) 0.1187(9) 0.108(4) Uani 1 1 d . . .
H2A H -0.4453 0.7982 0.1620 0.170 Uiso 1 1 calc R . .
C3 C -0.4463(2) 0.7763(3) 0.0259(9) 0.0962(11) Uani 1 1 d . . .
H3A H -0.4667 0.7871 0.0056 0.175 Uiso 1 1 calc R . .
C4 C -0.4304(2) 0.7545(2) -0.0373(8) 0.108(4) Uani 1 1 d . . .
H4A H -0.4396 0.7503 -0.1005 0.166 Uiso 1 1 calc R . .
C5 C -0.40044(18) 0.73838(19) -0.0075(6) 0.090(2) Uani 1 1 d . . .
H5A H -0.3903 0.7222 -0.0501 0.108 Uiso 1 1 calc R . .
C6 C -0.38468(16) 0.74517(16) 0.0835(5) 0.071(2) Uani 1 1 d . . .
C7 C -0.35155(14) 0.72964(15) 0.1164(5) 0.0567(17) Uani 1 1 d . . .
C8 C -0.31400(15) 0.68429(14) 0.1023(5) 0.0568(16) Uani 1 1 d . . .
C9 C -0.27437(16) 0.64560(15) 0.0937(5) 0.0617(18) Uani 1 1 d . . .
C10 C -0.25547(17) 0.61569(16) 0.0559(5) 0.074(2) Uani 1 1 d . . .
C11 C -0.2691(2) 0.5934(2) -0.0135(7) 0.102(3) Uani 1 1 d . . .
H11A H -0.2909 0.5978 -0.0399 0.147 Uiso 1 1 calc R . .
C12 C -0.2507(3) 0.5639(2) -0.0455(8) 0.102(4) Uani 1 1 d . . .
H12A H -0.2604 0.5483 -0.0906 0.197 Uiso 1 1 calc R . .
C13 C -0.2179(3) 0.5591(2) -0.0075(8) 0.0973(17) Uani 1 1 d . . .
H13A H -0.2048 0.5404 -0.0300 0.159 Uiso 1 1 calc R . .
C14 C -0.2043(2) 0.58031(19) 0.0604(8) 0.113(3) Uani 1 1 d . . .
H14A H -0.1822 0.5763 0.0854 0.135 Uiso 1 1 calc R . .
C15 C -0.22312(19) 0.60803(17) 0.0932(6) 0.088(3) Uani 1 1 d . . .
H15A H -0.2137 0.6222 0.1425 0.106 Uiso 1 1 calc R . .
C16 C -0.36722(19) 0.8407(2) 0.3498(6) 0.096(3) Uani 1 1 d . . .
H16A H -0.3623 0.8266 0.2950 0.115 Uiso 1 1 calc R . .
C17 C -0.3915(2) 0.8672(2) 0.3399(7) 0.119(3) Uani 1 1 d . . .
H17A H -0.4017 0.8718 0.2784 0.143 Uiso 1 1 calc R . .
C18 C -0.4000(2) 0.8864(2) 0.4240(7) 0.0961(17) Uani 1 1 d . . .
H18A H -0.4167 0.9037 0.4194 0.156 Uiso 1 1 calc R . .
C19 C -0.3842(2) 0.8802(2) 0.5127(7) 0.0882(16) Uani 1 1 d . . .
H19A H -0.3907 0.8928 0.5690 0.145 Uiso 1 1 calc R . .
C20 C -0.35798(18) 0.85473(18) 0.5199(6) 0.090(2) Uani 1 1 d . . .
H20A H -0.3460 0.8515 0.5796 0.108 Uiso 1 1 calc R . .
C21 C -0.35041(15) 0.83486(15) 0.4382(5) 0.0666(18) Uani 1 1 d . . .
C22 C -0.32191(14) 0.80800(14) 0.4419(5) 0.0591(17) Uani 1 1 d . . .
C23 C -0.27526(14) 0.78654(14) 0.5256(4) 0.0532(16) Uani 1 1 d . . .
C24 C -0.22953(13) 0.76563(13) 0.5965(4) 0.0495(15) Uani 1 1 d . . .
C25 C -0.20314(14) 0.76204(15) 0.6739(4) 0.0604(17) Uani 1 1 d . . .
C26 C -0.20637(17) 0.77909(17) 0.7639(5) 0.071(2) Uani 1 1 d . . .
H26A H -0.2253 0.7935 0.7754 0.085 Uiso 1 1 calc R . .
C27 C -0.18128(19) 0.7748(2) 0.8378(5) 0.091(2) Uani 1 1 d . . .
H27A H -0.1842 0.7852 0.8999 0.109 Uiso 1 1 calc R . .
C28 C -0.1530(2) 0.7557(2) 0.8199(6) 0.100(3) Uani 1 1 d . . .
H28A H -0.1356 0.7541 0.8679 0.120 Uiso 1 1 calc R . .
C29 C -0.1497(2) 0.7385(3) 0.7309(6) 0.126(3) Uani 1 1 d . . .
H29A H -0.1307 0.7240 0.7201 0.151 Uiso 1 1 calc R . .
C30 C -0.17383(18) 0.7425(2) 0.6589(6) 0.096(3) Uani 1 1 d . . .
H30A H -0.1705 0.7318 0.5973 0.116 Uiso 1 1 calc R . .
C31 C -0.41029(16) 0.73157(19) 0.4392(6) 0.082(2) Uani 1 1 d . . .
H31A H -0.3981 0.7477 0.4012 0.099 Uiso 1 1 calc R . .
C32 C -0.44344(19) 0.7388(2) 0.4699(6) 0.106(3) Uani 1 1 d . . .
H32A H -0.4540 0.7595 0.4517 0.127 Uiso 1 1 calc R . .
C33 C -0.46095(18) 0.7149(2) 0.5279(7) 0.107(3) Uani 1 1 d . . .
H33A H -0.4834 0.7197 0.5488 0.129 Uiso 1 1 calc R . .
C34 C -0.44629(19) 0.6850(2) 0.5547(7) 0.098(3) Uani 1 1 d . . .
H34A H -0.4582 0.6694 0.5949 0.118 Uiso 1 1 calc R . .
C35 C -0.41348(17) 0.67759(19) 0.5223(6) 0.084(2) Uani 1 1 d . . .
H35A H -0.4035 0.6565 0.5397 0.101 Uiso 1 1 calc R . .
C36 C -0.39482(15) 0.70044(15) 0.4647(5) 0.0594(17) Uani 1 1 d . . .
C37 C -0.35893(15) 0.69307(16) 0.4310(5) 0.0656(18) Uani 1 1 d . . .
C38 C -0.31066(15) 0.65875(14) 0.4425(5) 0.0578(16) Uani 1 1 d . . .
C39 C -0.26470(15) 0.62872(16) 0.4453(5) 0.0637(18) Uani 1 1 d . . .
C40 C -0.24320(18) 0.59717(16) 0.4616(5) 0.075(2) Uani 1 1 d . . .
C41 C -0.2566(2) 0.56734(19) 0.5027(7) 0.102(3) Uani 1 1 d . . .
H41A H -0.2797 0.5666 0.5223 0.123 Uiso 1 1 calc R . .
C42 C -0.2363(2) 0.5392(2) 0.5148(7) 0.101(3) Uani 1 1 d . . .
H42A H -0.2459 0.5191 0.5420 0.138 Uiso 1 1 calc R . .
C43 C -0.2027(3) 0.5393(2) 0.4886(8) 0.113(4) Uani 1 1 d . . .
H43A H -0.1891 0.5196 0.4971 0.151 Uiso 1 1 calc R . .
C44 C -0.1886(2) 0.5692(2) 0.4491(9) 0.139(4) Uani 1 1 d . . .
H44A H -0.1651 0.5699 0.4332 0.166 Uiso 1 1 calc R . .
C45 C -0.2086(2) 0.59740(19) 0.4333(7) 0.108(3) Uani 1 1 d . . .
H45A H -0.1991 0.6170 0.4034 0.129 Uiso 1 1 calc R . .
C46 C -0.2198(2) 0.6367(2) -1.2346(9) 0.146(5) Uani 1 1 d D . .
H46A H -0.2169 0.6441 -1.1649 0.176 Uiso 1 1 calc R . .
C48 C -0.1122(3) 0.6345(3) 0.4661(11) 0.126(7) Uani 1 1 d . . .
H48A H -0.0952 0.6251 0.5112 0.307 Uiso 1 1 calc R . .
H48B H -0.1007 0.6454 0.4108 0.307 Uiso 1 1 calc R . .
H48C H -0.1268 0.6161 0.4418 0.307 Uiso 1 1 calc R . .
C47 C -0.13284(9) 0.65936(8) 0.5173(3) 0.097(10) Uani 1 1 d . . .
H47B H -0.1424 0.6480 0.5759 0.327 Uiso 1 1 calc R . .
H47A H -0.1173 0.6773 0.5414 0.327 Uiso 1 1 calc R . .
Cl1 Cl -0.26360(9) 0.62726(8) -1.2551(3) 0.335(4) Uani 1 1 d RD . .
Cl2 Cl -0.19001(9) 0.60688(8) -1.2608(3) 0.397(3) Uani 1 1 d RD . .
Cl3 Cl -0.21027(9) 0.66907(8) -1.3073(3) 0.349(3) Uani 1 1 d RD . .

loop_
_atom_site_aniso_label
_atom_site_aniso_U_11
_atom_site_aniso_U_22
_atom_site_aniso_U_33
_atom_site_aniso_U_23
_atom_site_aniso_U_13
_atom_site_aniso_U_12
Eu1 0.04440(14) 0.04930(14) 0.04503(14) -0.00425(13) -0.00523(13) 0.00095(12)
Na1 0.0740(15) 0.0730(14) 0.0765(18) -0.0090(13) -0.0133(13) 0.0122(12)
O1 0.071(2) 0.065(2) 0.072(3) -0.014(2) -0.031(2) 0.007(2)
O2 0.086(3) 0.074(3) 0.064(3) -0.023(2) -0.021(2) 0.003(2)
O3 0.065(2) 0.072(2) 0.059(3) -0.015(2) -0.012(2) 0.028(2)
O4 0.071(2) 0.053(2) 0.045(2) -0.0108(17) -0.0090(19) 0.0107(18)
O5 0.055(2) 0.085(3) 0.110(4) 0.034(3) 0.013(2) 0.006(2)
O6 0.072(3) 0.056(2) 0.088(3) 0.007(2) 0.005(2) 0.000(2)
O7 0.0482(19) 0.056(2) 0.060(3) 0.0068(18) 0.0027(18) 0.007(17)
O8 0.092(5) 0.065(5) 0.069(12) -0.006(6) -0.006(6) 0.067(4)
N1 0.063(3) 0.059(3) 0.076(4) -0.012(3) -0.021(3) -0.002(2)
N2 0.060(3) 0.054(3) 0.068(3) -0.010(2) -0.018(3) 0.007(2)
N3 0.077(3) 0.056(3) 0.084(4) -0.011(3) -0.021(3) 0.008(3)
N4 0.075(3) 0.056(3) 0.047(3) -0.010(2) -0.009(2) 0.020(2)
N5 0.060(3) 0.050(2) 0.044(3) -0.005(2) -0.002(2) 0.007(2)
N6 0.045(2) 0.053(2) 0.040(2) -0.004(2) -0.009(2) 0.0048(19)
N7 0.059(3) 0.075(3) 0.068(4) 0.007(3) 0.007(3) -0.009(2)
N8 0.053(2) 0.055(3) 0.059(3) 0.007(2) 0.003(2) -0.001(2)
N9 0.057(3) 0.054(3) 0.088(4) 0.018(3) 0.000(3) 0.007(2)
C1 0.084(5) 0.109(6) 0.105(6) -0.004(5) 0.001(5) 0.014(4)
C2 0.087(6) 0.118(7) 0.119(11) 0.005(8) 0.001(7) 0.034(5)
C3 0.084(5) 0.103(8) 0.103(11) 0.006(8) 0.001(6) 0.033(6)
C4 0.090(6) 0.119(7) 0.116(8) 0.006(6) 0.001(6) 0.024(6)
C5 0.088(5) 0.090(5) 0.092(6) 0.002(4) -0.033(4) -0.001(4)
C6 0.061(3) 0.074(4) 0.077(5) 0.004(4) -0.017(3) 0.001(3)
C7 0.051(3) 0.063(3) 0.056(4) -0.005(3) -0.010(3) -0.003(3)
C8 0.064(3) 0.051(3) 0.056(4) -0.009(3) -0.006(3) -0.008(3)
C9 0.070(4) 0.061(3) 0.054(4) -0.005(3) -0.011(3) -0.002(3)
C10 0.080(4) 0.067(4) 0.075(5) -0.018(4) -0.001(4) 0.006(3)
C11 0.104(6) 0.074(5) 0.130(7) -0.001(5) 0.008(6) 0.022(5)
C12 0.105(9) 0.074(7) 0.126(9) -0.001(6) 0.009(7) 0.031(7)
C13 0.098(7) 0.077(6) 0.117(8) 0.000(6) 0.007(7) 0.022(6)
C14 0.094(5) 0.077(5) 0.167(9) 0.000(6) 0.007(6) 0.012(4)
C15 0.093(5) 0.063(4) 0.110(6) -0.009(4) -0.009(5) 0.008(4)
C16 0.092(5) 0.109(5) 0.087(6) -0.004(5) -0.017(4) 0.036(4)
C17 0.110(5) 0.123(6) 0.124(7) -0.013(5) -0.040(5) 0.060(5)
C18 0.096(6) 0.091(6) 0.101(8) -0.007(6) -0.007(6) 0.055(5)
C19 0.093(6) 0.084(5) 0.086(7) -0.005(5) -0.002(6) 0.048(5)
C20 0.095(5) 0.088(4) 0.087(5) -0.006(4) -0.003(4) 0.040(4)
C21 0.063(3) 0.067(4) 0.070(4) -0.004(3) -0.008(3) 0.017(3)
C22 0.062(3) 0.051(3) 0.064(4) 0.007(3) 0.016(3) 0.009(3)
C23 0.060(3) 0.057(3) 0.042(3) 0.003(3) -0.006(3) -0.002(3)
C24 0.049(3) 0.058(3) 0.041(3) 0.003(3) -0.004(2) 0.004(3)
C25 0.058(3) 0.075(4) 0.049(4) -0.009(3) -0.009(3) -0.003(3)
C26 0.070(4) 0.084(4) 0.058(4) -0.011(3) -0.006(3) -0.009(3)
C27 0.103(5) 0.114(6) 0.055(4) -0.018(4) -0.022(4) -0.005(5)
C28 0.091(5) 0.132(6) 0.077(5) 0.002(5) -0.040(4) 0.007(5)
C29 0.109(5) 0.179(8) 0.088(6) -0.042(6) -0.049(5) 0.059(5)
C30 0.082(4) 0.145(6) 0.062(5) -0.024(4) -0.025(4) 0.045(4)
C31 0.060(4) 0.104(5) 0.083(5) -0.005(4) 0.003(4) 0.005(4)
C32 0.075(5) 0.146(7) 0.096(6) 0.001(5) 0.002(4) 0.039(5)
C33 0.057(4) 0.139(7) 0.126(7) -0.035(6) 0.024(4) -0.010(4)
C34 0.076(4) 0.097(5) 0.122(7) -0.014(5) 0.025(5) -0.009(4)
C35 0.069(4) 0.085(5) 0.098(6) -0.016(4) 0.020(4) -0.010(4)
C36 0.058(3) 0.066(4) 0.055(4) -0.005(3) 0.004(3) -0.011(3)
C37 0.054(3) 0.076(4) 0.066(4) -0.008(4) -0.005(3) -0.005(3)
C38 0.066(3) 0.055(3) 0.052(4) 0.005(3) -0.004(3) 0.001(3)
C39 0.062(3) 0.072(4) 0.057(4) 0.004(3) 0.003(3) 0.008(3)
C40 0.087(4) 0.058(4) 0.080(5) 0.000(3) 0.001(4) 0.015(3)
C41 0.092(5) 0.090(5) 0.125(7) 0.038(5) -0.002(5) 0.015(4)
C42 0.105(7) 0.080(5) 0.118(7) 0.010(5) 0.013(6) 0.047(5)
C43 0.104(7) 0.086(5) 0.150(9) 0.008(6) 0.015(7) 0.042(5)
C44 0.103(6) 0.099(6) 0.214(12) 0.009(7) 0.021(7) 0.045(5)
C45 0.104(6) 0.070(4) 0.149(8) -0.003(5) 0.015(6) 0.028(4)
C46 0.161(9) 0.100(7) 0.178(11) 0.002(7) 0.014(8) 0.002(6)
C48 0.111(10) 0.179(13) 0.089(16) -0.034(12) -0.049(11) 0.067(10)
C47 0.082(9) 0.132(13) 0.077(13) -0.028(16) -0.029(14) 0.047(9)
Cl1 0.385(8) 0.291(6) 0.330(8) -0.024(6) 0.008(7) -0.064(6)
Cl2 0.582(7) 0.353(5) 0.256(6) -0.088(5) -0.076(6) 0.317(5)
Cl3 0.430(6) 0.199(4) 0.419(7) 0.034(4) 0.271(5) 0.066(4)

loop_
_atom_type_symbol
_atom_type_description
_atom_type_scat_dispersion_real
_atom_type_scat_dispersion_imag
_atom_type_scat_source
C C 0.0033 0.0016 'International Tables Vol C Tables 4.2.6.8 and 6.1.1.4'
H H 0.0000 0.0000 'International Tables Vol C Tables 4.2.6.8 and 6.1.1.4'
N N 0.0061 0.0033 'International Tables Vol C Tables 4.2.6.8 and 6.1.1.4'
O O 0.0106 0.0060 'International Tables Vol C Tables 4.2.6.8 and 6.1.1.4'
Eu Eu -0.1578 3.6682 'International Tables Vol C Tables 4.2.6.8 and 6.1.1.4'
Cl Cl 0.1484 0.1585 'International Tables Vol C Tables 4.2.6.8 and 6.1.1.4'
Na Na 0.0362 0.0249 'International Tables Vol C Tables 4.2.6.8 and 6.1.1.4'

loop_
_geom_angle_atom_site_label_1
_geom_angle_atom_site_label_2
_geom_angle_atom_site_label_3
_geom_angle
_geom_angle_site_symmetry_1
_geom_angle_site_symmetry_3
_geom_angle_publ_flag
O7 Eu1 O5 141.11(14) . . ?
O7 Eu1 O7 71.80(14) . 13_465 ?
O5 Eu1 O7 146.93(13) . 13_465 ?
O7 Eu1 O3 134.20(13) . . ?
O5 Eu1 O3 76.77(15) . . ?
O7 Eu1 O3 77.25(13) 13_465 . ?
O7 Eu1 O1 122.94(14) . . ?
O5 Eu1 O1 78.46(16) . . ?
O7 Eu1 O1 77.36(13) 13_465 . ?
O3 Eu1 O1 80.45(13) . . ?
O7 Eu1 N2 72.74(14) . . ?
O5 Eu1 N2 91.60(16) . . ?
O7 Eu1 N2 98.77(14) 13_465 . ?
O3 Eu1 N2 146.14(14) . . ?
O1 Eu1 N2 66.00(14) . . ?
O7 Eu1 N5 80.19(13) . . ?
O5 Eu1 N5 98.22(16) . . ?
O7 Eu1 N5 89.90(13) 13_465 . ?
O3 Eu1 N5 66.67(13) . . ?
O1 Eu1 N5 146.70(13) . . ?
N2 Eu1 N5 147.15(14) . . ?
O7 Eu1 N8 75.47(13) . . ?
O5 Eu1 N8 66.09(14) . . ?
O7 Eu1 N8 146.94(13) 13_465 . ?
O3 Eu1 N8 125.20(14) . . ?
O1 Eu1 N8 126.13(14) . . ?
N2 Eu1 N8 75.52(15) . . ?
N5 Eu1 N8 80.01(14) . . ?
O7 Na1 O8 145.8(3) . . ?
O7 Na1 N6 89.49(16) . . ?
O8 Na1 N6 122.3(3) . . ?
O7 Na1 N9 78.21(16) . . ?
O8 Na1 N9 107.5(2) . . ?
N6 Na1 N9 96.16(17) . . ?
O7 Na1 O1 72.74(14) . 13_465 ?
O8 Na1 O1 93.4(3) . 13_465 ?
N6 Na1 O1 89.98(15) . 13_465 ?
N9 Na1 O1 150.24(18) . 13_465 ?
O7 Na1 Eu1 33.91(10) . 13_465 ?
O8 Na1 Eu1 125.2(3) . 13_465 ?
N6 Na1 Eu1 89.72(12) . 13_465 ?
N9 Na1 Eu1 111.89(14) . 13_465 ?
O1 Na1 Eu1 38.83(9) 13_465 13_465 ?
C7 O1 Eu1 138.7(4) . . ?
C7 O1 Na1 113.7(4) . 13_465 ?
Eu1 O1 Na1 96.06(14) . 13_465 ?
C9 O2 C8 102.8(4) . . ?
C22 O3 Eu1 144.8(4) . . ?
C24 O4 C23 104.6(4) . . ?
C37 O5 Eu1 146.9(4) . . ?
C39 O6 C38 102.7(4) . . ?
Na1 O7 Eu1 116.68(17) . . ?
Na1 O7 Eu1 113.84(16) . 13_465 ?
Eu1 O7 Eu1 108.20(14) . 13_465 ?
C47 O8 Na1 171.8(8) . . ?
C7 N1 C8 117.8(5) . . ?
C8 N2 N3 107.4(5) . . ?
C8 N2 Eu1 129.8(4) . . ?
N3 N2 Eu1 122.6(3) . . ?
C9 N3 N2 105.9(5) . . ?
C23 N4 C22 117.1(5) . . ?
C23 N5 N6 107.3(4) . . ?
C23 N5 Eu1 127.4(4) . . ?
N6 N5 Eu1 125.3(3) . . ?
C24 N6 N5 106.0(4) . . ?
C24 N6 Na1 139.8(3) . . ?
N5 N6 Na1 113.5(3) . . ?
C37 N7 C38 117.7(5) . . ?
C38 N8 N9 106.8(4) . . ?
C38 N8 Eu1 126.2(4) . . ?
N9 N8 Eu1 124.5(3) . . ?
C39 N9 N8 105.9(5) . . ?
C39 N9 Na1 143.6(4) . . ?
N8 N9 Na1 106.3(3) . . ?
C6 C1 C2 121.1(9) . . ?
C6 C1 H1A 119.5 . . ?
C2 C1 H1A 119.5 . . ?
C3 C2 C1 118.2(10) . . ?
C3 C2 H2A 120.9 . . ?
C1 C2 H2A 120.9 . . ?
C4 C3 C2 122.4(9) . . ?
C4 C3 H3A 118.8 . . ?
C2 C3 H3A 118.8 . . ?
C3 C4 C5 119.1(9) . . ?
C3 C4 H4A 120.5 . . ?
C5 C4 H4A 120.5 . . ?
C4 C5 C6 122.7(8) . . ?
C4 C5 H5A 118.7 . . ?
C6 C5 H5A 118.7 . . ?
C5 C6 C1 116.4(6) . . ?
C5 C6 C7 124.3(6) . . ?
C1 C6 C7 119.2(6) . . ?
O1 C7 N1 126.0(5) . . ?
O1 C7 C6 117.8(5) . . ?
N1 C7 C6 115.7(5) . . ?
N2 C8 N1 133.9(5) . . ?
N2 C8 O2 110.4(5) . . ?
N1 C8 O2 115.7(5) . . ?
N3 C9 O2 113.4(5) . . ?
N3 C9 C10 127.1(6) . . ?
O2 C9 C10 119.4(5) . . ?
C11 C10 C15 117.3(7) . . ?
C11 C10 C9 122.8(6) . . ?
C15 C10 C9 119.9(6) . . ?
C10 C11 C12 121.4(8) . . ?
C10 C11 H11A 119.3 . . ?
C12 C11 H11A 119.3 . . ?
C13 C12 C11 117.3(9) . . ?
C13 C12 H12A 121.4 . . ?
C11 C12 H12A 121.4 . . ?
C14 C13 C12 122.2(8) . . ?
C14 C13 H13A 118.9 . . ?
C12 C13 H13A 118.9 . . ?
C13 C14 C15 119.5(8) . . ?
C13 C14 H14A 120.3 . . ?
C15 C14 H14A 120.3 . . ?
C14 C15 C10 122.2(7) . . ?
C14 C15 H15A 118.9 . . ?
C10 C15 H15A 118.9 . . ?
C21 C16 C17 121.5(8) . . ?
C21 C16 H16A 119.3 . . ?
C17 C16 H16A 119.3 . . ?
C18 C17 C16 118.3(8) . . ?
C18 C17 H17A 120.8 . . ?
C16 C17 H17A 120.8 . . ?
C19 C18 C17 120.7(7) . . ?
C19 C18 H18A 119.6 . . ?
C17 C18 H18A 119.6 . . ?
C18 C19 C20 120.2(8) . . ?
C18 C19 H19A 119.9 . . ?
C20 C19 H19A 119.9 . . ?
C21 C20 C19 119.2(7) . . ?
C21 C20 H20A 120.4 . . ?
C19 C20 H20A 120.4 . . ?
C20 C21 C16 119.9(6) . . ?
C20 C21 C22 120.9(6) . . ?
C16 C21 C22 119.1(6) . . ?
O3 C22 N4 126.4(5) . . ?
O3 C22 C21 117.4(6) . . ?
N4 C22 C21 116.1(5) . . ?
N5 C23 N4 136.5(5) . . ?
N5 C23 O4 109.8(5) . . ?
N4 C23 O4 113.7(5) . . ?
N6 C24 O4 112.3(4) . . ?
N6 C24 C25 129.1(5) . . ?
O4 C24 C25 118.5(5) . . ?
C30 C25 C26 117.6(6) . . ?
C30 C25 C24 121.6(5) . . ?
C26 C25 C24 120.8(5) . . ?
C25 C26 C27 120.0(6) . . ?
C25 C26 H26A 120.0 . . ?
C27 C26 H26A 120.0 . . ?
C28 C27 C26 120.3(7) . . ?
C28 C27 H27A 119.8 . . ?
C26 C27 H27A 119.8 . . ?
C27 C28 C29 120.0(7) . . ?
C27 C28 H28A 120.0 . . ?
C29 C28 H28A 120.0 . . ?
C30 C29 C28 119.9(8) . . ?
C30 C29 H29A 120.0 . . ?
C28 C29 H29A 120.0 . . ?
C29 C30 C25 121.9(7) . . ?
C29 C30 H30A 119.0 . . ?
C25 C30 H30A 119.0 . . ?
C32 C31 C36 120.3(7) . . ?
C32 C31 H31A 119.9 . . ?
C36 C31 H31A 119.9 . . ?
C31 C32 C33 119.2(8) . . ?
C31 C32 H32A 120.4 . . ?
C33 C32 H32A 120.4 . . ?
C34 C33 C32 121.4(7) . . ?
C34 C33 H33A 119.3 . . ?
C32 C33 H33A 119.3 . . ?
C33 C34 C35 119.3(8) . . ?
C33 C34 H34A 120.4 . . ?
C35 C34 H34A 120.4 . . ?
C34 C35 C36 121.9(7) . . ?
C34 C35 H35A 119.1 . . ?
C36 C35 H35A 119.1 . . ?
C35 C36 C31 118.0(6) . . ?
C35 C36 C37 122.4(6) . . ?
C31 C36 C37 119.6(6) . . ?
O5 C37 N7 126.3(5) . . ?
O5 C37 C36 116.6(5) . . ?
N7 C37 C36 117.0(6) . . ?
N8 C38 O6 111.6(5) . . ?
N8 C38 N7 134.1(5) . . ?
O6 C38 N7 114.2(5) . . ?
N9 C39 O6 112.9(5) . . ?
N9 C39 C40 129.4(6) . . ?
O6 C39 C40 117.7(5) . . ?
C41 C40 C45 118.3(6) . . ?
C41 C40 C39 122.3(6) . . ?
C45 C40 C39 119.4(6) . . ?
C42 C41 C40 120.4(8) . . ?
C42 C41 H41A 119.8 . . ?
C40 C41 H41A 119.8 . . ?
C43 C42 C41 121.7(8) . . ?
C43 C42 H42A 119.2 . . ?
C41 C42 H42A 119.2 . . ?
C42 C43 C44 118.9(8) . . ?
C42 C43 H43A 120.5 . . ?
C44 C43 H43A 120.5 . . ?
C45 C44 C43 120.5(9) . . ?
C45 C44 H44A 119.7 . . ?
C43 C44 H44A 119.7 . . ?
C44 C45 C40 120.1(8) . . ?
C44 C45 H45A 120.0 . . ?
C40 C45 H45A 120.0 . . ?
Cl3 C46 Cl2 104.3(5) . . ?
Cl3 C46 Cl1 106.6(5) . . ?
Cl2 C46 Cl1 119.3(5) . . ?
Cl3 C46 H46A 108.7 . . ?
Cl2 C46 H46A 108.7 . . ?
Cl1 C46 H46A 108.7 . . ?
C47 C48 H48A 109.5 . . ?
C47 C48 H48B 109.5 . . ?
H48A C48 H48B 109.5 . . ?
C47 C48 H48C 109.5 . . ?
H48A C48 H48C 109.5 . . ?
H48B C48 H48C 109.5 . . ?
O8 C47 C48 120.9(8) . . ?
O8 C47 H47B 107.1 . . ?
C48 C47 H47B 107.1 . . ?
O8 C47 H47A 107.1 . . ?
C48 C47 H47A 107.1 . . ?
H47B C47 H47A 106.8 . . ?

loop_
_geom_bond_atom_site_label_1
_geom_bond_atom_site_label_2
_geom_bond_distance
_geom_bond_site_symmetry_2
_geom_bond_publ_flag
Eu1 O7 2.331(3) . ?
Eu1 O5 2.339(4) . ?
Eu1 O7 2.344(4) 13_465 ?
Eu1 O3 2.372(4) . ?
Eu1 O1 2.423(4) . ?
Eu1 N2 2.551(5) . ?
Eu1 N5 2.577(4) . ?
Eu1 N8 2.628(4) . ?
Na1 O7 2.241(4) . ?
Na1 O8 2.255(7) . ?
Na1 N6 2.443(5) . ?
Na1 N9 2.564(5) . ?
Na1 O1 2.738(5) 13_465 ?
Na1 Eu1 3.842(3) 13_465 ?
O1 C7 1.245(7) . ?
O1 Na1 2.737(5) 13_465 ?
O2 C9 1.358(7) . ?
O2 C8 1.377(7) . ?
O3 C22 1.242(7) . ?
O4 C24 1.351(6) . ?
O4 C23 1.376(6) . ?
O5 C37 1.262(7) . ?
O6 C39 1.355(7) . ?
O6 C38 1.356(7) . ?
O7 Eu1 2.344(4) 13_465 ?
O8 C47 1.261(8) . ?
N1 C7 1.330(7) . ?
N1 C8 1.331(7) . ?
N2 C8 1.301(7) . ?
N2 N3 1.400(6) . ?
N3 C9 1.275(8) . ?
N4 C23 1.320(7) . ?
N4 C22 1.346(8) . ?
N5 C23 1.312(7) . ?
N5 N6 1.412(6) . ?
N6 C24 1.294(7) . ?
N7 C37 1.315(8) . ?
N7 C38 1.359(7) . ?
N8 C38 1.302(7) . ?
N8 N9 1.388(6) . ?
N9 C39 1.289(7) . ?
C1 C6 1.392(10) . ?
C1 C2 1.409(11) . ?
C1 H1A 0.9300 . ?
C2 C3 1.361(15) . ?
C2 H2A 0.9300 . ?
C3 C4 1.341(14) . ?
C3 H3A 0.9300 . ?
C4 C5 1.371(10) . ?
C4 H4A 0.9300 . ?
C5 C6 1.385(10) . ?
C5 H5A 0.9300 . ?
C6 C7 1.477(8) . ?
C9 C10 1.455(8) . ?
C10 C11 1.369(10) . ?
C10 C15 1.375(10) . ?
C11 C12 1.405(12) . ?
C11 H11A 0.9300 . ?
C12 C13 1.375(13) . ?
C12 H12A 0.9300 . ?
C13 C14 1.329(13) . ?
C13 H13A 0.9300 . ?
C14 C15 1.363(10) . ?
C14 H14A 0.9300 . ?
C15 H15A 0.9300 . ?
C16 C21 1.366(10) . ?
C16 C17 1.390(10) . ?
C16 H16A 0.9300 . ?
C17 C18 1.385(12) . ?
C17 H17A 0.9300 . ?
C18 C19 1.352(13) . ?
C18 H18A 0.9300 . ?
C19 C20 1.414(10) . ?
C19 H19A 0.9300 . ?
C20 C21 1.366(10) . ?
C20 H20A 0.9300 . ?
C21 C22 1.511(8) . ?
C24 C25 1.458(8) . ?
C25 C30 1.372(9) . ?
C25 C26 1.376(8) . ?
C26 C27 1.392(9) . ?
C26 H26A 0.9300 . ?
C27 C28 1.338(10) . ?
C27 H27A 0.9300 . ?
C28 C29 1.367(11) . ?
C28 H28A 0.9300 . ?
C29 C30 1.349(10) . ?
C29 H29A 0.9300 . ?
C30 H30A 0.9300 . ?
C31 C32 1.370(9) . ?
C31 C36 1.383(9) . ?
C31 H31A 0.9300 . ?
C32 C33 1.381(12) . ?
C32 H32A 0.9300 . ?
C33 C34 1.331(11) . ?
C33 H33A 0.9300 . ?
C34 C35 1.368(9) . ?
C34 H34A 0.9300 . ?
C35 C36 1.373(9) . ?
C35 H35A 0.9300 . ?
C36 C37 1.483(8) . ?
C39 C40 1.488(8) . ?
C40 C41 1.375(10) . ?
C40 C45 1.388(10) . ?
C41 C42 1.347(10) . ?
C41 H41A 0.9300 . ?
C42 C43 1.343(12) . ?
C42 H42A 0.9300 . ?
C43 C44 1.378(13) . ?
C43 H43A 0.9300 . ?
C44 C45 1.351(11) . ?
C44 H44A 0.9300 . ?
C45 H45A 0.9300 . ?
C46 Cl3 1.624(9) . ?
C46 Cl2 1.665(8) . ?
C46 Cl1 1.748(9) . ?
C46 H46A 0.9800 . ?
C48 C47 1.421(12) . ?
C48 H48A 0.9600 . ?
C48 H48B 0.9600 . ?
C48 H48C 0.9600 . ?
C47 H47B 0.9700 . ?
C47 H47A 0.9700 . ?

loop_
_geom_torsion_atom_site_label_1
_geom_torsion_atom_site_label_2
_geom_torsion_atom_site_label_3
_geom_torsion_atom_site_label_4
_geom_torsion
_geom_torsion_site_symmetry_1
_geom_torsion_site_symmetry_2
_geom_torsion_site_symmetry_3
_geom_torsion_site_symmetry_4
_geom_torsion_publ_flag
O7 Eu1 O1 C7 78.9(6) . . . . ?
O5 Eu1 O1 C7 -65.6(6) . . . . ?
O7 Eu1 O1 C7 137.1(6) 13_465 . . . ?
O3 Eu1 O1 C7 -143.9(6) . . . . ?
N2 Eu1 O1 C7 31.4(6) . . . . ?
N5 Eu1 O1 C7 -153.0(5) . . . . ?
N8 Eu1 O1 C7 -17.0(6) . . . . ?
O7 Eu1 O1 Na1 -58.31(17) . . . 13_465 ?
O5 Eu1 O1 Na1 157.18(17) . . . 13_465 ?
O7 Eu1 O1 Na1 -0.10(13) 13_465 . . 13_465 ?
O3 Eu1 O1 Na1 78.86(14) . . . 13_465 ?
N2 Eu1 O1 Na1 -105.81(17) . . . 13_465 ?
N5 Eu1 O1 Na1 69.7(3) . . . 13_465 ?
N8 Eu1 O1 Na1 -154.21(14) . . . 13_465 ?
O7 Eu1 O3 C22 -60.6(7) . . . . ?
O5 Eu1 O3 C22 91.9(7) . . . . ?
O7 Eu1 O3 C22 -108.7(7) 13_465 . . . ?
O1 Eu1 O3 C22 172.2(7) . . . . ?
N2 Eu1 O3 C22 164.5(6) . . . . ?
N5 Eu1 O3 C22 -13.3(6) . . . . ?
N8 Eu1 O3 C22 44.4(7) . . . . ?
O7 Eu1 O5 C37 8.8(10) . . . . ?
O7 Eu1 O5 C37 -178.4(7) 13_465 . . . ?
O3 Eu1 O5 C37 -139.3(9) . . . . ?
O1 Eu1 O5 C37 137.9(9) . . . . ?
N2 Eu1 O5 C37 72.8(8) . . . . ?
N5 Eu1 O5 C37 -75.7(8) . . . . ?
N8 Eu1 O5 C37 -0.5(8) . . . . ?
O8 Na1 O7 Eu1 163.3(4) . . . . ?
N6 Na1 O7 Eu1 -36.93(19) . . . . ?
N9 Na1 O7 Eu1 59.47(19) . . . . ?
O1 Na1 O7 Eu1 -127.06(19) 13_465 . . . ?
Eu1 Na1 O7 Eu1 -127.2(3) 13_465 . . . ?
O8 Na1 O7 Eu1 -69.5(5) . . . 13_465 ?
N6 Na1 O7 Eu1 90.25(18) . . . 13_465 ?
N9 Na1 O7 Eu1 -173.35(19) . . . 13_465 ?
O1 Na1 O7 Eu1 0.12(15) 13_465 . . 13_465 ?
O5 Eu1 O7 Na1 -54.2(3) . . . . ?
O7 Eu1 O7 Na1 129.9(3) 13_465 . . . ?
O3 Eu1 O7 Na1 80.0(2) . . . . ?
O1 Eu1 O7 Na1 -169.28(16) . . . . ?
N2 Eu1 O7 Na1 -124.4(2) . . . . ?
N5 Eu1 O7 Na1 36.75(18) . . . . ?
N8 Eu1 O7 Na1 -45.37(18) . . . . ?
O5 Eu1 O7 Eu1 175.9(2) . . . 13_465 ?
O7 Eu1 O7 Eu1 0.0 13_465 . . 13_465 ?
O3 Eu1 O7 Eu1 -49.9(2) . . . 13_465 ?
O1 Eu1 O7 Eu1 60.82(19) . . . 13_465 ?
N2 Eu1 O7 Eu1 105.68(18) . . . 13_465 ?
N5 Eu1 O7 Eu1 -93.15(16) . . . 13_465 ?
N8 Eu1 O7 Eu1 -175.28(18) . . . 13_465 ?
O7 Na1 O8 C47 -176(4) . . . . ?
N6 Na1 O8 C47 28(4) . . . . ?
N9 Na1 O8 C47 -81(4) . . . . ?
O1 Na1 O8 C47 120(4) 13_465 . . . ?
Eu1 Na1 O8 C47 144(4) 13_465 . . . ?
O7 Eu1 N2 C8 -148.1(5) . . . . ?
O5 Eu1 N2 C8 68.1(5) . . . . ?
O7 Eu1 N2 C8 -80.4(5) 13_465 . . . ?
O3 Eu1 N2 C8 -0.2(7) . . . . ?
O1 Eu1 N2 C8 -8.5(5) . . . . ?
N5 Eu1 N2 C8 176.0(4) . . . . ?
N8 Eu1 N2 C8 132.9(5) . . . . ?
O7 Eu1 N2 N3 25.7(4) . . . . ?
O5 Eu1 N2 N3 -118.1(4) . . . . ?
O7 Eu1 N2 N3 93.4(4) 13_465 . . . ?
O3 Eu1 N2 N3 173.6(4) . . . . ?
O1 Eu1 N2 N3 165.3(5) . . . . ?
N5 Eu1 N2 N3 -10.2(6) . . . . ?
N8 Eu1 N2 N3 -53.3(4) . . . . ?
C8 N2 N3 C9 -1.6(7) . . . . ?
Eu1 N2 N3 C9 -176.6(4) . . . . ?
O7 Eu1 N5 C23 153.5(5) . . . . ?
O5 Eu1 N5 C23 -65.8(5) . . . . ?
O7 Eu1 N5 C23 82.0(5) 13_465 . . . ?
O3 Eu1 N5 C23 5.9(4) . . . . ?
O1 Eu1 N5 C23 15.7(6) . . . . ?
N2 Eu1 N5 C23 -171.8(4) . . . . ?
N8 Eu1 N5 C23 -129.6(5) . . . . ?
O7 Eu1 N5 N6 -27.7(4) . . . . ?
O5 Eu1 N5 N6 112.9(4) . . . . ?
O7 Eu1 N5 N6 -99.2(4) 13_465 . . . ?
O3 Eu1 N5 N6 -175.4(4) . . . . ?
O1 Eu1 N5 N6 -165.6(3) . . . . ?
N2 Eu1 N5 N6 6.9(5) . . . . ?
N8 Eu1 N5 N6 49.1(4) . . . . ?
C23 N5 N6 C24 0.0(6) . . . . ?
Eu1 N5 N6 C24 -178.9(3) . . . . ?
C23 N5 N6 Na1 -172.3(3) . . . . ?
Eu1 N5 N6 Na1 8.7(4) . . . . ?
O7 Na1 N6 C24 -152.8(6) . . . . ?
O8 Na1 N6 C24 13.9(7) . . . . ?
N9 Na1 N6 C24 129.1(6) . . . . ?
O1 Na1 N6 C24 -80.1(6) 13_465 . . . ?
Eu1 Na1 N6 C24 -118.9(6) 13_465 . . . ?
O7 Na1 N6 N5 15.7(3) . . . . ?
O8 Na1 N6 N5 -177.6(4) . . . . ?
N9 Na1 N6 N5 -62.4(3) . . . . ?
O1 Na1 N6 N5 88.4(3) 13_465 . . . ?
Eu1 Na1 N6 N5 49.6(3) 13_465 . . . ?
O7 Eu1 N8 C38 -160.5(5) . . . . ?
O5 Eu1 N8 C38 13.4(5) . . . . ?
O7 Eu1 N8 C38 -168.8(4) 13_465 . . . ?
O3 Eu1 N8 C38 65.2(5) . . . . ?
O1 Eu1 N8 C38 -40.1(5) . . . . ?
N2 Eu1 N8 C38 -85.0(5) . . . . ?
N5 Eu1 N8 C38 117.1(5) . . . . ?
O7 Eu1 N8 N9 -0.9(4) . . . . ?
O5 Eu1 N8 N9 173.0(5) . . . . ?
O7 Eu1 N8 N9 -9.2(6) 13_465 . . . ?
O3 Eu1 N8 N9 -135.2(4) . . . . ?
O1 Eu1 N8 N9 119.5(4) . . . . ?
N2 Eu1 N8 N9 74.6(4) . . . . ?
N5 Eu1 N8 N9 -83.3(4) . . . . ?
C38 N8 N9 C39 2.5(7) . . . . ?
Eu1 N8 N9 C39 -160.4(4) . . . . ?
C38 N8 N9 Na1 -160.3(4) . . . . ?
Eu1 N8 N9 Na1 36.8(5) . . . . ?
O7 Na1 N9 C39 155.9(8) . . . . ?
O8 Na1 N9 C39 10.9(8) . . . . ?
N6 Na1 N9 C39 -115.9(7) . . . . ?
O1 Na1 N9 C39 143.3(7) 13_465 . . . ?
Eu1 Na1 N9 C39 152.0(7) 13_465 . . . ?
O7 Na1 N9 N8 -52.6(4) . . . . ?
O8 Na1 N9 N8 162.3(4) . . . . ?
N6 Na1 N9 N8 35.6(4) . . . . ?
O1 Na1 N9 N8 -65.2(5) 13_465 . . . ?
Eu1 Na1 N9 N8 -56.6(4) 13_465 . . . ?
C6 C1 C2 C3 -1.1(14) . . . . ?
C1 C2 C3 C4 1.8(16) . . . . ?
C2 C3 C4 C5 0.6(16) . . . . ?
C3 C4 C5 C6 -3.7(14) . . . . ?
C4 C5 C6 C1 4.2(12) . . . . ?
C4 C5 C6 C7 -176.9(7) . . . . ?
C2 C1 C6 C5 -1.7(11) . . . . ?
C2 C1 C6 C7 179.4(7) . . . . ?
Eu1 O1 C7 N1 -40.0(10) . . . . ?
Na1 O1 C7 N1 92.5(6) 13_465 . . . ?
Eu1 O1 C7 C6 148.0(5) . . . . ?
Na1 O1 C7 C6 -79.6(6) 13_465 . . . ?
C8 N1 C7 O1 11.2(9) . . . . ?
C8 N1 C7 C6 -176.6(5) . . . . ?
C5 C6 C7 O1 150.8(7) . . . . ?
C1 C6 C7 O1 -30.3(9) . . . . ?
C5 C6 C7 N1 -22.0(9) . . . . ?
C1 C6 C7 N1 156.8(6) . . . . ?
N3 N2 C8 N1 -179.7(6) . . . . ?
Eu1 N2 C8 N1 -5.2(10) . . . . ?
N3 N2 C8 O2 1.4(6) . . . . ?
Eu1 N2 C8 O2 175.9(3) . . . . ?
C7 N1 C8 N2 9.3(10) . . . . ?
C7 N1 C8 O2 -171.9(5) . . . . ?
C9 O2 C8 N2 -0.6(6) . . . . ?
C9 O2 C8 N1 -179.7(5) . . . . ?
N2 N3 C9 O2 1.3(7) . . . . ?
N2 N3 C9 C10 -178.5(6) . . . . ?
C8 O2 C9 N3 -0.5(7) . . . . ?
C8 O2 C9 C10 179.4(6) . . . . ?
N3 C9 C10 C11 165.9(8) . . . . ?
O2 C9 C10 C11 -13.9(11) . . . . ?
N3 C9 C10 C15 -11.1(11) . . . . ?
O2 C9 C10 C15 169.0(6) . . . . ?
C15 C10 C11 C12 -0.2(13) . . . . ?
C9 C10 C11 C12 -177.3(8) . . . . ?
C10 C11 C12 C13 -2.6(16) . . . . ?
C11 C12 C13 C14 3.1(17) . . . . ?
C12 C13 C14 C15 -0.8(16) . . . . ?
C13 C14 C15 C10 -2.3(14) . . . . ?
C11 C10 C15 C14 2.8(12) . . . . ?
C9 C10 C15 C14 179.9(7) . . . . ?
C21 C16 C17 C18 -4.0(13) . . . . ?
C16 C17 C18 C19 2.1(14) . . . . ?
C17 C18 C19 C20 2.0(14) . . . . ?
C18 C19 C20 C21 -4.4(12) . . . . ?
C19 C20 C21 C16 2.5(11) . . . . ?
C19 C20 C21 C22 178.3(6) . . . . ?
C17 C16 C21 C20 1.7(12) . . . . ?
C17 C16 C21 C22 -174.2(7) . . . . ?
Eu1 O3 C22 N4 12.5(11) . . . . ?
Eu1 O3 C22 C21 -169.1(4) . . . . ?
C23 N4 C22 O3 1.1(9) . . . . ?
C23 N4 C22 C21 -177.3(5) . . . . ?
C20 C21 C22 O3 171.0(6) . . . . ?
C16 C21 C22 O3 -13.2(9) . . . . ?
C20 C21 C22 N4 -10.5(9) . . . . ?
C16 C21 C22 N4 165.3(6) . . . . ?
N6 N5 C23 N4 -179.0(6) . . . . ?
Eu1 N5 C23 N4 -0.1(10) . . . . ?
N6 N5 C23 O4 -0.9(6) . . . . ?
Eu1 N5 C23 O4 178.0(3) . . . . ?
C22 N4 C23 N5 -5.9(10) . . . . ?
C22 N4 C23 O4 176.0(5) . . . . ?
C24 O4 C23 N5 1.4(6) . . . . ?
C24 O4 C23 N4 180.0(5) . . . . ?
N5 N6 C24 O4 0.9(6) . . . . ?
Na1 N6 C24 O4 169.9(4) . . . . ?
N5 N6 C24 C25 177.1(5) . . . . ?
Na1 N6 C24 C25 -13.8(10) . . . . ?
C23 O4 C24 N6 -1.4(6) . . . . ?
C23 O4 C24 C25 -178.1(5) . . . . ?
N6 C24 C25 C30 17.3(10) . . . . ?
O4 C24 C25 C30 -166.6(6) . . . . ?
N6 C24 C25 C26 -164.7(6) . . . . ?
O4 C24 C25 C26 11.4(8) . . . . ?
C30 C25 C26 C27 -3.3(10) . . . . ?
C24 C25 C26 C27 178.6(6) . . . . ?
C25 C26 C27 C28 3.8(11) . . . . ?
C26 C27 C28 C29 -4.1(13) . . . . ?
C27 C28 C29 C30 4.2(14) . . . . ?
C28 C29 C30 C25 -3.9(14) . . . . ?
C26 C25 C30 C29 3.4(12) . . . . ?
C24 C25 C30 C29 -178.5(8) . . . . ?
C36 C31 C32 C33 1.2(12) . . . . ?
C31 C32 C33 C34 0.0(13) . . . . ?
C32 C33 C34 C35 -1.3(14) . . . . ?
C33 C34 C35 C36 1.6(12) . . . . ?
C34 C35 C36 C31 -0.4(11) . . . . ?
C34 C35 C36 C37 178.6(7) . . . . ?
C32 C31 C36 C35 -1.0(11) . . . . ?
C32 C31 C36 C37 -180.0(7) . . . . ?
Eu1 O5 C37 N7 -8.7(13) . . . . ?
Eu1 O5 C37 C36 168.3(5) . . . . ?
C38 N7 C37 O5 6.0(10) . . . . ?
C38 N7 C37 C36 -171.0(5) . . . . ?
C35 C36 C37 O5 -179.0(6) . . . . ?
C31 C36 C37 O5 0.0(9) . . . . ?
C35 C36 C37 N7 -1.7(9) . . . . ?
C31 C36 C37 N7 177.3(6) . . . . ?
N9 N8 C38 O6 -1.7(7) . . . . ?
Eu1 N8 C38 O6 160.8(4) . . . . ?
N9 N8 C38 N7 174.8(7) . . . . ?
Eu1 N8 C38 N7 -22.6(10) . . . . ?
C39 O6 C38 N8 0.3(7) . . . . ?
C39 O6 C38 N7 -177.0(5) . . . . ?
C37 N7 C38 N8 10.8(11) . . . . ?
C37 N7 C38 O6 -172.7(5) . . . . ?
N8 N9 C39 O6 -2.5(7) . . . . ?
Na1 N9 C39 O6 149.1(5) . . . . ?
N8 N9 C39 C40 179.1(6) . . . . ?
Na1 N9 C39 C40 -29.4(12) . . . . ?
C38 O6 C39 N9 1.4(7) . . . . ?
C38 O6 C39 C40 -179.9(6) . . . . ?
N9 C39 C40 C41 173.0(8) . . . . ?
O6 C39 C40 C41 -5.4(10) . . . . ?
N9 C39 C40 C45 -7.9(12) . . . . ?
O6 C39 C40 C45 173.7(7) . . . . ?
C45 C40 C41 C42 -0.1(13) . . . . ?
C39 C40 C41 C42 179.0(8) . . . . ?
C40 C41 C42 C43 0.8(15) . . . . ?
C41 C42 C43 C44 0.5(16) . . . . ?
C42 C43 C44 C45 -2.6(17) . . . . ?
C43 C44 C45 C40 3.3(16) . . . . ?
C41 C40 C45 C44 -2.0(13) . . . . ?
C39 C40 C45 C44 178.9(8) . . . . ?
Na1 O8 C47 C48 157(4) . . . . ?
